data_2224025
loop_
_publ_author_name
'Czapik, Agnieszka'
'Nitka, Arkadiusz'
'Gdaniec, Maria'

_publ_section_title
;
 5-Amino-1-naphthol
;
_journal_coeditor_code SU2154
_journal_issue 11
_journal_name_full 'Acta Crystallographica Section E'
_journal_page_first o2964
_journal_paper_doi 10.1107/S1600536809045152
_journal_volume 65
_journal_year 2009
_chemical_formula_iupac 'C10 H9 N O'
_chemical_formula_moiety 'C10 H9 N O'
_chemical_formula_sum 'C10 H9 N O'
_chemical_formula_weight 159.18
_chemical_melting_point 461
_chemical_name_systematic
;
5-Amino-1-naphthol
;
_space_group_IT_number 19
_symmetry_cell_setting orthorhombic
_symmetry_space_group_name_Hall 'P 2ac 2ab'
_symmetry_space_group_name_H-M 'P 21 21 21'
_atom_sites_solution_hydrogens geom
_atom_sites_solution_primary direct
_atom_sites_solution_secondary difmap
_audit_creation_method SHELXL-97
_cell_angle_alpha 90.00
_cell_angle_beta 90.00
_cell_angle_gamma 90.00
_cell_formula_units_Z 4
_cell_length_a 4.8607(2)
_cell_length_b 12.3175(6)
_cell_length_c 13.0565(5)
_cell_measurement_reflns_used 2383
_cell_measurement_temperature 130(2)
_cell_measurement_theta_max 27
_cell_measurement_theta_min 4
_cell_volume 781.71(6)
_computing_cell_refinement
;
CrysAlis RED (Oxford Diffraction, 2007)
;
_computing_data_collection
;
CrysAlis CCD (Oxford Diffraction, 2007)
;
_computing_data_reduction
;
CrysAlis RED (Oxford Diffraction, 2007)
;
_computing_molecular_graphics
;
ORTEP-3 for Windows (Farrugia, 1997) and
Mercury (Macrae <i>et al.</i>,  2006)
;
_computing_publication_material 'SHELXL97 (Sheldrick, 2008)'
_computing_structure_refinement 'SHELXL97 (Sheldrick, 2008)'
_computing_structure_solution 'SHELXS97 (Sheldrick, 2008)'
_diffrn_ambient_temperature 130(2)
_diffrn_measured_fraction_theta_full 0.995
_diffrn_measured_fraction_theta_max 0.995
_diffrn_measurement_device_type 'Kuma KM-4-CCD \k-geometry'
_diffrn_measurement_method \w
_diffrn_radiation_monochromator graphite
_diffrn_radiation_source 'fine-focus sealed tube'
_diffrn_radiation_type MoK\a
_diffrn_radiation_wavelength 0.71073
_diffrn_reflns_av_R_equivalents 0.0365
_diffrn_reflns_av_sigmaI/netI 0.0341
_diffrn_reflns_limit_h_max 5
_diffrn_reflns_limit_h_min -6
_diffrn_reflns_limit_k_max 15
_diffrn_reflns_limit_k_min -15
_diffrn_reflns_limit_l_max 16
_diffrn_reflns_limit_l_min -16
_diffrn_reflns_number 8484
_diffrn_reflns_theta_full 26.36
_diffrn_reflns_theta_max 26.36
_diffrn_reflns_theta_min 4.47
_diffrn_standards_decay_% 0
_diffrn_standards_number 0
_exptl_absorpt_coefficient_mu 0.088
_exptl_absorpt_correction_type none
_exptl_crystal_colour 'pale pink'
_exptl_crystal_density_diffrn 1.353
_exptl_crystal_density_method 'not measured'
_exptl_crystal_description plate
_exptl_crystal_F_000 336
_exptl_crystal_size_max 0.30
_exptl_crystal_size_mid 0.15
_exptl_crystal_size_min 0.02
_refine_diff_density_max 0.173
_refine_diff_density_min -0.211
_refine_ls_extinction_method none
_refine_ls_goodness_of_fit_ref 1.059
_refine_ls_hydrogen_treatment mixed
_refine_ls_matrix_type full
_refine_ls_number_parameters 121
_refine_ls_number_reflns 963
_refine_ls_number_restraints 0
_refine_ls_restrained_S_all 1.059
_refine_ls_R_factor_all 0.0573
_refine_ls_R_factor_gt 0.0359
_refine_ls_shift/su_max 0.001
_refine_ls_shift/su_mean 0.000
_refine_ls_structure_factor_coef Fsqd
_refine_ls_weighting_details 'calc w=1/[\s^2^(Fo^2^)+(0.0554P)^2^] where P=(Fo^2^+2Fc^2^)/3'
_refine_ls_weighting_scheme calc
_refine_ls_wR_factor_gt 0.0794
_refine_ls_wR_factor_ref 0.0913
_reflns_number_gt 726
_reflns_number_total 963
_reflns_threshold_expression I>2\s(I)
_cod_data_source_file su2154.cif
_cod_data_source_block I
_cod_database_code 2224025
_cod_database_fobs_code 2224025

loop_
_symmetry_equiv_pos_as_xyz
'x, y, z'
'-x+1/2, -y, z+1/2'
'-x, y+1/2, -z+1/2'
'x+1/2, -y+1/2, -z'

loop_
_atom_site_type_symbol
_atom_site_label
_atom_site_fract_x
_atom_site_fract_y
_atom_site_fract_z
_atom_site_U_iso_or_equiv
_atom_site_adp_type
_atom_site_calc_flag
_atom_site_refinement_flags
_atom_site_occupancy
_atom_site_disorder_assembly
_atom_site_disorder_group
C C1 0.2605(5) 0.48405(18) 0.50574(15) 0.0232(5) Uani d . 1 . .
C C2 0.1125(5) 0.57846(19) 0.51109(17) 0.0269(6) Uani d . 1 . .
H H2 -0.0135 0.5887 0.5638 0.032 Uiso calc R 1 . .
C C3 0.1504(5) 0.65964(19) 0.43738(17) 0.0268(6) Uani d . 1 . .
H H3 0.0466 0.7230 0.4409 0.032 Uiso calc R 1 . .
C C4 0.3386(5) 0.64703(19) 0.35998(17) 0.0248(6) Uani d . 1 . .
H H4 0.3630 0.7022 0.3122 0.030 Uiso calc R 1 . .
C C5 0.6956(5) 0.53275(18) 0.27339(16) 0.0239(6) Uani d . 1 . .
C C6 0.8417(5) 0.43775(19) 0.26935(17) 0.0265(6) Uani d . 1 . .
H H6 0.9701 0.4269 0.2175 0.032 Uiso calc R 1 . .
C C7 0.7983(5) 0.35673(19) 0.34304(17) 0.0283(6) Uani d . 1 . .
H H7 0.9009 0.2931 0.3399 0.034 Uiso calc R 1 . .
C C8 0.6085(5) 0.36936(19) 0.41937(17) 0.0256(6) Uani d . 1 . .
H H8 0.5795 0.3141 0.4667 0.031 Uiso calc R 1 . .
C C9 0.4571(5) 0.46670(19) 0.42580(16) 0.0215(5) Uani d . 1 . .
C C10 0.4964(5) 0.55036(18) 0.35220(16) 0.0215(5) Uani d . 1 . .
O O11 0.2370(4) 0.40173(13) 0.57550(11) 0.0289(4) Uani d . 1 . .
H H11O 0.067(7) 0.404(2) 0.609(2) 0.058(10) Uiso d . 1 . .
N N12 0.7265(5) 0.61211(18) 0.19544(14) 0.0275(5) Uani d . 1 . .
H H12A 0.699(6) 0.685(2) 0.2155(18) 0.044(8) Uiso d . 1 . .
H H12B 0.899(6) 0.601(2) 0.1610(19) 0.038(8) Uiso d . 1 . .

loop_
_atom_site_aniso_label
_atom_site_aniso_U_11
_atom_site_aniso_U_22
_atom_site_aniso_U_33
_atom_site_aniso_U_12
_atom_site_aniso_U_13
_atom_site_aniso_U_23
C1 0.0231(12) 0.0279(13) 0.0186(10) -0.0035(12) -0.0020(11) 0.0014(10)
C2 0.0250(13) 0.0332(14) 0.0226(11) -0.0002(12) 0.0011(11) -0.0024(11)
C3 0.0261(13) 0.0255(13) 0.0288(12) 0.0028(12) -0.0008(11) -0.0047(11)
C4 0.0250(13) 0.0272(13) 0.0223(11) -0.0030(11) -0.0017(11) 0.0001(10)
C5 0.0244(14) 0.0283(13) 0.0192(10) -0.0070(11) -0.0053(10) -0.0014(10)
C6 0.0232(13) 0.0334(13) 0.0229(11) 0.0006(12) 0.0024(10) -0.0056(11)
C7 0.0294(15) 0.0244(13) 0.0311(12) 0.0055(12) -0.0022(11) -0.0044(11)
C8 0.0273(13) 0.0278(13) 0.0216(11) -0.0011(11) -0.0013(11) -0.0004(10)
C9 0.0187(12) 0.0263(13) 0.0194(10) -0.0006(11) -0.0030(10) -0.0036(10)
C10 0.0204(12) 0.0249(13) 0.0191(10) -0.0044(11) -0.0044(10) -0.0006(10)
O11 0.0269(9) 0.0356(10) 0.0243(8) -0.0003(9) 0.0036(8) 0.0061(8)
N12 0.0271(12) 0.0316(13) 0.0237(10) -0.0025(12) 0.0005(10) 0.0016(9)

loop_
_atom_type_symbol
_atom_type_description
_atom_type_scat_dispersion_real
_atom_type_scat_dispersion_imag
_atom_type_scat_source
C C 0.0033 0.0016 'International Tables Vol C Tables 4.2.6.8 and 6.1.1.4'
H H 0.0000 0.0000 'International Tables Vol C Tables 4.2.6.8 and 6.1.1.4'
O O 0.0106 0.0060 'International Tables Vol C Tables 4.2.6.8 and 6.1.1.4'
N N 0.0061 0.0033 'International Tables Vol C Tables 4.2.6.8 and 6.1.1.4'

loop_
_geom_angle_atom_site_label_1
_geom_angle_atom_site_label_2
_geom_angle_atom_site_label_3
_geom_angle_site_symmetry_1
_geom_angle_site_symmetry_3
_geom_angle
_geom_angle_publ_flag
O11 C1 C2 . . 123.5(2) ?
O11 C1 C9 . . 115.5(2) ?
C2 C1 C9 . . 120.99(19) ?
C1 C2 C3 . . 120.2(2) ?
C1 C2 H2 . . 119.9 ?
C3 C2 H2 . . 119.9 ?
C4 C3 C2 . . 120.9(2) ?
C4 C3 H3 . . 119.6 ?
C2 C3 H3 . . 119.6 ?
C3 C4 C10 . . 120.5(2) ?
C3 C4 H4 . . 119.7 ?
C10 C4 H4 . . 119.7 ?
C6 C5 N12 . . 120.4(2) ?
C6 C5 C10 . . 120.6(2) ?
N12 C5 C10 . . 118.9(2) ?
C5 C6 C7 . . 120.2(2) ?
C5 C6 H6 . . 119.9 ?
C7 C6 H6 . . 119.9 ?
C8 C7 C6 . . 121.4(2) ?
C8 C7 H7 . . 119.3 ?
C6 C7 H7 . . 119.3 ?
C7 C8 C9 . . 119.5(2) ?
C7 C8 H8 . . 120.2 ?
C9 C8 H8 . . 120.2 ?
C8 C9 C10 . . 120.4(2) ?
C8 C9 C1 . . 121.3(2) ?
C10 C9 C1 . . 118.3(2) ?
C4 C10 C9 . . 119.1(2) ?
C4 C10 C5 . . 123.0(2) ?
C9 C10 C5 . . 117.9(2) ?
C1 O11 H11O . . 111.6(18) ?
C5 N12 H12A . . 116.2(15) ?
C5 N12 H12B . . 109.1(15) ?
H12A N12 H12B . . 113(2) ?

loop_
_geom_bond_atom_site_label_1
_geom_bond_atom_site_label_2
_geom_bond_site_symmetry_2
_geom_bond_distance
_geom_bond_publ_flag
C1 O11 . 1.368(2) ?
C1 C2 . 1.369(3) ?
C1 C9 . 1.431(3) ?
C2 C3 . 1.400(3) ?
C2 H2 . 0.9300 ?
C3 C4 . 1.372(3) ?
C3 H3 . 0.9300 ?
C4 C10 . 1.420(3) ?
C4 H4 . 0.9300 ?
C5 C6 . 1.370(3) ?
C5 N12 . 1.419(3) ?
C5 C10 . 1.430(3) ?
C6 C7 . 1.402(3) ?
C6 H6 . 0.9300 ?
C7 C8 . 1.367(3) ?
C7 H7 . 0.9300 ?
C8 C9 . 1.409(3) ?
C8 H8 . 0.9300 ?
C9 C10 . 1.422(3) ?
O11 H11O . 0.94(3) ?
N12 H12A . 0.95(3) ?
N12 H12B . 0.96(3) ?

loop_
_geom_hbond_atom_site_label_D
_geom_hbond_atom_site_label_H
_geom_hbond_atom_site_label_A
_geom_hbond_site_symmetry_A
_geom_hbond_distance_DH
_geom_hbond_distance_HA
_geom_hbond_distance_DA
_geom_hbond_angle_DHA
O11 H11O N12 2_565 0.94(3) 1.83(3) 2.749(3) 167(3)
N12 H12B O11 2_664 0.96(3) 2.09(3) 3.046(3) 171(2)

loop_
_cod_related_entry_id
_cod_related_entry_database
_cod_related_entry_code
1 ChemSpider 59169
